data_7114205
loop_
_publ_author_name
'Aime, Silvio'
'Barge, Alessandro'
'Batsanov, Andrei S.'
'Botta, Mauro'
'Castelli, Daniela Delli'
'Fedeli, Franco'
'Mortillaro, Armando'
'Parker, David'
'Puschmann, Horst'

_publ_section_title
;
 Controlling the variation of axial water exchange rates in macrocyclic
 lanthanide(iii) complexesElectronic supplementary information (ESI)
 available: experimental section. See
 http://www.rsc.org/suppdata/cc/b2/b202862j/
;
_journal_issue 10
_journal_name_full 'Chemical Communications'
_journal_page_first 1120
_journal_paper_doi 10.1039/b202862j
_journal_year 2002
_chemical_formula_moiety 'C48 H66 Er N8 O5 3+,3(C F3 O3 S 1-),C2 H6 O,2(H2 O)'
_chemical_formula_sum 'C53 H76 Er F9 N8 O17 S3'
_chemical_formula_weight 1531.66
_chemical_name_systematic
; 
? 
;
_space_group_IT_number 5
_symmetry_cell_setting monoclinic
_symmetry_space_group_name_Hall 'I 2y'
_symmetry_space_group_name_H-M 'I 1 2 1'
_atom_sites_solution_hydrogens geom
_atom_sites_solution_primary direct
_atom_sites_solution_secondary difmap
_audit_creation_method SHELXL-97
_cell_angle_alpha 90.00
_cell_angle_beta 93.54(1)
_cell_angle_gamma 90.00
_cell_formula_units_Z 8
_cell_length_a 32.134(8)
_cell_length_b 12.697(4)
_cell_length_c 32.738(9)
_cell_measurement_reflns_used 8628
_cell_measurement_temperature 120(2)
_cell_measurement_theta_max 28.62
_cell_measurement_theta_min 2.49
_cell_volume 13332(6)
_computing_cell_refinement 'SMART version 5.060 (Bruker, 1999)'
_computing_data_collection 'SMART version 5.060 (Bruker, 1999)'
_computing_data_reduction 'SAINT version 6.02A (Bruker, 2001)'
_computing_molecular_graphics 'SHELXTL version 5.10 (Bruker, 1997)'
_computing_publication_material 'SHELXTL version 5.10 (Bruker, 1997)'
_computing_structure_refinement 'SHELXL-97 (Sheldrick, 1997)'
_computing_structure_solution 'SHELXS-97 (Sheldrick, 1990)'
_diffrn_ambient_temperature 120(2)
_diffrn_detector_area_resol_mean 8
_diffrn_measured_fraction_theta_full 0.999
_diffrn_measured_fraction_theta_max 0.999
_diffrn_measurement_device_type 'SMART 1K CCD area detector'
_diffrn_measurement_method '\w scans'
_diffrn_radiation_monochromator graphite
_diffrn_radiation_source 'fine-focus sealed tube'
_diffrn_radiation_type MoK\a
_diffrn_radiation_wavelength 0.71073
_diffrn_reflns_av_R_equivalents 0.0536
_diffrn_reflns_av_sigmaI/netI 0.0533
_diffrn_reflns_limit_h_max 43
_diffrn_reflns_limit_h_min -43
_diffrn_reflns_limit_k_max 17
_diffrn_reflns_limit_k_min -17
_diffrn_reflns_limit_l_max 44
_diffrn_reflns_limit_l_min -44
_diffrn_reflns_number 81447
_diffrn_reflns_theta_full 28.62
_diffrn_reflns_theta_max 28.62
_diffrn_reflns_theta_min 1.72
_diffrn_standards_decay_% 0
_exptl_absorpt_coefficient_mu 1.448
_exptl_absorpt_correction_T_max 0.9042
_exptl_absorpt_correction_T_min 0.5242
_exptl_absorpt_correction_type integration
_exptl_absorpt_process_details 'XPREP (SHELXTL), R(int)=0.070 before correction'
_exptl_crystal_colour colourless
_exptl_crystal_density_diffrn 1.526
_exptl_crystal_density_meas ?
_exptl_crystal_density_method 'not measured'
_exptl_crystal_description plate
_exptl_crystal_F_000 6264
_exptl_crystal_size_max 0.56
_exptl_crystal_size_mid 0.24
_exptl_crystal_size_min 0.07
_refine_diff_density_max 0.930
_refine_diff_density_min -0.913
_refine_diff_density_rms 0.102
_refine_ls_abs_structure_details 'Flack H D (1983), Acta Cryst. A39, 876-881'
_refine_ls_abs_structure_Flack -0.017(4)
_refine_ls_extinction_method none
_refine_ls_goodness_of_fit_ref 1.239
_refine_ls_hydrogen_treatment constr
_refine_ls_matrix_type full
_refine_ls_number_parameters 1655
_refine_ls_number_reflns 33972
_refine_ls_number_restraints 14
_refine_ls_restrained_S_all 1.240
_refine_ls_R_factor_all 0.0524
_refine_ls_R_factor_gt 0.0423
_refine_ls_shift/su_max 0.003
_refine_ls_shift/su_mean 0.000
_refine_ls_structure_factor_coef Fsqd
_refine_ls_weighting_details 'calc w=1/[\s^2^(Fo^2^)+(0.0486P)^2^+0.0000P] where P=(Fo^2^+2Fc^2^)/3'
_refine_ls_weighting_scheme calc
_refine_ls_wR_factor_gt 0.0989
_refine_ls_wR_factor_ref 0.1041
_reflns_number_gt 30161
_reflns_number_total 33972
_reflns_threshold_expression I>2\s(I)
_cod_data_source_file b202862j.txt
_cod_data_source_block 9d
_cod_depositor_comments
;
The following automatic conversions were performed:

'_exptl_crystal_density_meas' value 'not measured' was changed to '?'
- the value is perceived as not measured.

Automatic conversion script
Id: cif_fix_values 3008 2015-01-20 13:52:24Z robertas 
;
_cod_original_sg_symbol_H-M I2
_cod_database_code 7114205

loop_
_symmetry_equiv_pos_as_xyz
'x, y, z'
'-x, y, -z'
'x+1/2, y+1/2, z+1/2'
'-x+1/2, y+1/2, -z+1/2'

loop_
_atom_site_label
_atom_site_type_symbol
_atom_site_fract_x
_atom_site_fract_y
_atom_site_fract_z
_atom_site_U_iso_or_equiv
_atom_site_adp_type
_atom_site_occupancy
_atom_site_symmetry_multiplicity
_atom_site_calc_flag
_atom_site_refinement_flags
_atom_site_disorder_assembly
_atom_site_disorder_group
Er1A Er 0.503709(5) 0.374112(14) 0.299233(5) 0.01794(4) Uani 1 1 d . . .
O1A O 0.53977(9) 0.2552(2) 0.34123(10) 0.0235(6) Uani 1 1 d . . .
O2A O 0.44890(9) 0.3441(2) 0.34212(10) 0.0209(6) Uani 1 1 d . . .
O3A O 0.47907(9) 0.5442(2) 0.29645(10) 0.0221(6) Uani 1 1 d . . .
O4A O 0.56945(9) 0.4542(2) 0.29352(10) 0.0225(6) Uani 1 1 d . . .
O5A O 0.52283(10) 0.4558(3) 0.36286(10) 0.0277(7) Uani 1 1 d . . .
H01A H 0.5430 0.4350 0.3781 0.042 Uiso 1 1 d R . .
H02A H 0.5224 0.5205 0.3676 0.042 Uiso 1 1 d R . .
N1A N 0.54929(11) 0.2378(3) 0.25818(12) 0.0223(7) Uani 1 1 d . . .
N2A N 0.46558(11) 0.1891(3) 0.28646(12) 0.0207(7) Uani 1 1 d . . .
N3A N 0.43308(11) 0.3937(3) 0.25349(11) 0.0209(8) Uani 1 1 d . . .
N4A N 0.51636(11) 0.4429(3) 0.22388(11) 0.0204(7) Uani 1 1 d . . .
N11A N 0.58714(12) 0.1284(4) 0.35703(12) 0.0339(9) Uani 1 1 d . . .
H11A H 0.6036 0.0804 0.3474 0.041 Uiso 1 1 d R . .
N21A N 0.39943(11) 0.2413(3) 0.36942(12) 0.0238(8) Uani 1 1 d . . .
H21A H 0.3865 0.1806 0.3672 0.029 Uiso 1 1 d R . .
N31A N 0.43140(11) 0.6708(3) 0.28190(12) 0.0207(7) Uani 1 1 d . . .
H31A H 0.4069 0.6856 0.2700 0.025 Uiso 1 1 d R . .
N41A N 0.61687(11) 0.5485(3) 0.25999(12) 0.0247(8) Uani 1 1 d . . .
H41A H 0.6227 0.5746 0.2364 0.030 Uiso 1 1 d R . .
C1A C 0.52416(14) 0.1451(3) 0.24328(14) 0.0257(9) Uani 1 1 d . . .
H11 H 0.5421 0.0864 0.2353 0.031 Uiso 1 1 d R . .
H12 H 0.5079 0.1693 0.2186 0.031 Uiso 1 1 d R . .
C2A C 0.49486(14) 0.1047(3) 0.27491(14) 0.0236(9) Uani 1 1 d . . .
H21 H 0.5109 0.0791 0.2995 0.028 Uiso 1 1 d R . .
H22 H 0.4785 0.0453 0.2630 0.028 Uiso 1 1 d R . .
C3A C 0.43050(14) 0.1986(3) 0.25429(14) 0.0244(9) Uani 1 1 d . . .
H31 H 0.4427 0.1931 0.2276 0.029 Uiso 1 1 d R . .
H32 H 0.4104 0.1403 0.2563 0.029 Uiso 1 1 d R . .
C4A C 0.40574(13) 0.2994(3) 0.25668(14) 0.0207(8) Uani 1 1 d . . .
H41 H 0.3915 0.3019 0.2824 0.025 Uiso 1 1 d R . .
H42 H 0.3840 0.3015 0.2341 0.025 Uiso 1 1 d R . .
C5A C 0.44072(14) 0.4094(4) 0.20891(14) 0.0246(9) Uani 1 1 d . . .
H51 H 0.4161 0.4405 0.1941 0.030 Uiso 1 1 d R . .
H52 H 0.4458 0.3400 0.1968 0.030 Uiso 1 1 d R . .
C6A C 0.47719(13) 0.4833(4) 0.20270(14) 0.0239(9) Uani 1 1 d . . .
H61 H 0.4815 0.4901 0.1734 0.029 Uiso 1 1 d R . .
H62 H 0.4711 0.5540 0.2132 0.029 Uiso 1 1 d R . .
C7A C 0.53455(14) 0.3574(4) 0.19875(13) 0.0249(9) Uani 1 1 d . . .
H71 H 0.5475 0.3861 0.1747 0.030 Uiso 1 1 d R . .
H72 H 0.5109 0.3125 0.1890 0.030 Uiso 1 1 d R . .
C8A C 0.56703(14) 0.2893(4) 0.22240(14) 0.0244(9) Uani 1 1 d . . .
H81 H 0.5781 0.2363 0.2040 0.029 Uiso 1 1 d R . .
H82 H 0.5905 0.3338 0.2327 0.029 Uiso 1 1 d R . .
C10A C 0.58357(14) 0.2022(4) 0.28805(14) 0.0261(9) Uani 1 1 d . . .
H101 H 0.6075 0.2509 0.2881 0.031 Uiso 1 1 d R . .
H102 H 0.5930 0.1329 0.2786 0.031 Uiso 1 1 d R . .
C11A C 0.56823(14) 0.1955(4) 0.33095(15) 0.0258(9) Uani 1 1 d . . .
C12A C 0.57873(14) 0.1304(6) 0.40060(15) 0.0376(11) Uani 1 1 d . . .
H12A H 0.5806 0.2049 0.4104 0.045 Uiso 1 1 calc R . .
C13A C 0.6129(2) 0.0651(9) 0.4246(2) 0.084(3) Uani 1 1 d . . .
H131 H 0.6405 0.0914 0.4183 0.125 Uiso 1 1 calc R . .
H132 H 0.6103 -0.0091 0.4166 0.125 Uiso 1 1 calc R . .
H133 H 0.6095 0.0718 0.4540 0.125 Uiso 1 1 calc R . .
C14A C 0.53542(15) 0.0878(4) 0.40834(15) 0.0293(10) Uani 1 1 d . . .
C15A C 0.5225(2) -0.0120(5) 0.3953(2) 0.0477(15) Uani 1 1 d . . .
H15A H 0.5390 -0.0576 0.3802 0.057 Uiso 1 1 d R . .
C16A C 0.4829(3) -0.0498(6) 0.4039(2) 0.071(3) Uani 1 1 d . . .
H16A H 0.4711 -0.1138 0.3939 0.085 Uiso 1 1 d R . .
C17A C 0.4571(2) 0.0160(9) 0.4264(3) 0.078(3) Uani 1 1 d . . .
H17A H 0.4298 -0.0036 0.4331 0.094 Uiso 1 1 d R . .
C18A C 0.4700(2) 0.1107(8) 0.4397(2) 0.065(2) Uani 1 1 d . . .
H18A H 0.4532 0.1580 0.4537 0.078 Uiso 1 1 d R . .
C19A C 0.50888(18) 0.1479(5) 0.43035(18) 0.0447(14) Uani 1 1 d . . .
H19A H 0.5206 0.2112 0.4410 0.054 Uiso 1 1 d R . .
C20A C 0.44849(13) 0.1598(3) 0.32620(14) 0.0221(8) Uani 1 1 d . . .
H201 H 0.4698 0.1253 0.3445 0.026 Uiso 1 1 d R . .
H202 H 0.4258 0.1088 0.3199 0.026 Uiso 1 1 d R . .
C21A C 0.43167(12) 0.2565(3) 0.34651(13) 0.0188(8) Uani 1 1 d . . .
C22A C 0.38385(15) 0.3262(4) 0.39582(14) 0.0271(9) Uani 1 1 d . . .
H22A H 0.4076 0.3558 0.4131 0.032 Uiso 1 1 d R . .
C23A C 0.35435(19) 0.2750(5) 0.42577(18) 0.0424(14) Uani 1 1 d . . .
H231 H 0.3691 0.2182 0.4409 0.064 Uiso 1 1 calc R . .
H232 H 0.3299 0.2462 0.4103 0.064 Uiso 1 1 calc R . .
H233 H 0.3454 0.3282 0.4451 0.064 Uiso 1 1 calc R . .
C24A C 0.36152(14) 0.4128(4) 0.37058(15) 0.0264(9) Uani 1 1 d . . .
C25A C 0.32918(15) 0.3898(4) 0.34172(16) 0.0328(11) Uani 1 1 d . . .
H25A H 0.3195 0.3205 0.3363 0.039 Uiso 1 1 d R . .
C26A C 0.30884(19) 0.4718(5) 0.31925(19) 0.0444(14) Uani 1 1 d . . .
H26A H 0.2869 0.4590 0.2994 0.053 Uiso 1 1 d R . .
C27A C 0.3213(2) 0.5749(5) 0.3257(2) 0.0456(15) Uani 1 1 d . . .
H27A H 0.3089 0.6309 0.3103 0.055 Uiso 1 1 d R . .
C28A C 0.35357(19) 0.5978(4) 0.35419(19) 0.0408(14) Uani 1 1 d . . .
H28A H 0.3620 0.6681 0.3597 0.049 Uiso 1 1 d R . .
C29A C 0.37387(17) 0.5175(4) 0.37638(16) 0.0333(11) Uani 1 1 d . . .
H29A H 0.3964 0.5314 0.3955 0.040 Uiso 1 1 d R . .
C30A C 0.41211(13) 0.4883(3) 0.26947(14) 0.0219(9) Uani 1 1 d . . .
H301 H 0.3950 0.4676 0.2921 0.026 Uiso 1 1 d R . .
H302 H 0.3932 0.5162 0.2473 0.026 Uiso 1 1 d R . .
C31A C 0.44358(13) 0.5711(4) 0.28303(14) 0.0214(9) Uani 1 1 d . . .
C32A C 0.45847(13) 0.7559(3) 0.29801(15) 0.0234(9) Uani 1 1 d . . .
H32A H 0.4714 0.7328 0.3248 0.028 Uiso 1 1 d R . .
C33A C 0.43132(15) 0.8523(3) 0.30680(17) 0.0303(10) Uani 1 1 d . . .
H331 H 0.4100 0.8337 0.3255 0.045 Uiso 1 1 d R . .
H332 H 0.4179 0.8761 0.2810 0.045 Uiso 1 1 d R . .
H333 H 0.4488 0.9086 0.3186 0.045 Uiso 1 1 d R . .
C34A C 0.49216(15) 0.7845(3) 0.26877(17) 0.0290(10) Uani 1 1 d . . .
C35A C 0.48166(18) 0.7969(4) 0.2275(2) 0.0398(13) Uani 1 1 d . . .
H35A H 0.4544 0.7868 0.2154 0.048 Uiso 1 1 d R . .
C36A C 0.5128(2) 0.8252(5) 0.2009(2) 0.0520(17) Uani 1 1 d . . .
H36A H 0.5089 0.8316 0.1722 0.062 Uiso 1 1 d R . .
C37A C 0.5537(2) 0.8406(5) 0.2166(3) 0.064(2) Uani 1 1 d . . .
H37A H 0.5758 0.8588 0.2002 0.077 Uiso 1 1 d R . .
C38A C 0.5638(2) 0.8275(5) 0.2577(3) 0.0584(19) Uani 1 1 d . . .
H38A H 0.5911 0.8386 0.2695 0.070 Uiso 1 1 d R . .
C39A C 0.53322(16) 0.8006(4) 0.2839(2) 0.0406(13) Uani 1 1 d . . .
H39A H 0.5386 0.7921 0.3123 0.049 Uiso 1 1 d R . .
C40A C 0.54642(14) 0.5315(4) 0.22869(15) 0.0258(9) Uani 1 1 d . . .
H401 H 0.5322 0.5984 0.2342 0.031 Uiso 1 1 d R . .
H402 H 0.5601 0.5393 0.2028 0.031 Uiso 1 1 d R . .
C41A C 0.57885(13) 0.5065(3) 0.26326(14) 0.0218(9) Uani 1 1 d . . .
C42A C 0.64996(15) 0.5470(4) 0.29405(16) 0.0283(10) Uani 1 1 d . . .
H42A H 0.6388 0.5827 0.3183 0.034 Uiso 1 1 calc R . .
C43A C 0.68684(16) 0.6108(4) 0.28037(19) 0.0424(13) Uani 1 1 d . . .
H431 H 0.6775 0.6820 0.2728 0.064 Uiso 1 1 calc R . .
H432 H 0.6983 0.5765 0.2567 0.064 Uiso 1 1 calc R . .
H433 H 0.7084 0.6148 0.3028 0.064 Uiso 1 1 calc R . .
C44A C 0.66261(14) 0.4350(4) 0.30635(15) 0.0254(9) Uani 1 1 d . . .
C45A C 0.68052(14) 0.3666(5) 0.27875(15) 0.0310(10) Uani 1 1 d . . .
H45A H 0.6832 0.3849 0.2512 0.037 Uiso 1 1 d R . .
C46A C 0.69406(17) 0.2670(4) 0.29217(18) 0.0358(12) Uani 1 1 d . . .
H46A H 0.7067 0.2203 0.2742 0.043 Uiso 1 1 d R . .
C47A C 0.68949(16) 0.2351(4) 0.33192(18) 0.0365(12) Uani 1 1 d . . .
H47A H 0.6967 0.1662 0.3406 0.044 Uiso 1 1 d R . .
C48A C 0.67128(17) 0.3013(4) 0.35890(17) 0.0363(11) Uani 1 1 d . . .
H48A H 0.6672 0.2815 0.3861 0.044 Uiso 1 1 d R . .
C49A C 0.65835(15) 0.4014(4) 0.34629(16) 0.0321(11) Uani 1 1 d . . .
H49A H 0.6471 0.4499 0.3645 0.039 Uiso 1 1 d R . .
Er1B Er 0.198627(5) 0.623798(15) 0.493309(5) 0.02025(4) Uani 1 1 d . . .
O1B O 0.18856(10) 0.7187(3) 0.55234(10) 0.0268(7) Uani 1 1 d . . .
O2B O 0.14886(10) 0.5080(3) 0.51500(11) 0.0304(7) Uani 1 1 d . . .
O3B O 0.16837(10) 0.5802(2) 0.42955(10) 0.0252(7) Uani 1 1 d . . .
O4B O 0.20837(10) 0.7876(3) 0.46538(10) 0.0241(7) Uani 1 1 d . . .
O5B O 0.13197(10) 0.7058(3) 0.48611(11) 0.0289(7) Uani 1 1 d . . .
H01B H 0.1136 0.6981 0.4669 0.043 Uiso 1 1 d R . .
H02B H 0.1272 0.7701 0.4897 0.043 Uiso 1 1 d R . .
N1B N 0.26887(12) 0.7010(3) 0.52882(12) 0.0262(8) Uani 1 1 d . . .
N2B N 0.22647(13) 0.5056(3) 0.55539(12) 0.0265(8) Uani 1 1 d . . .
N3B N 0.21864(12) 0.4321(3) 0.46881(12) 0.0238(8) Uani 1 1 d . . .
N4B N 0.26061(11) 0.6292(4) 0.44287(11) 0.0252(7) Uani 1 1 d . . .
N11B N 0.20704(14) 0.8334(3) 0.60312(12) 0.0307(9) Uani 1 1 d . . .
H11B H 0.2269 0.8740 0.6139 0.037 Uiso 1 1 d R . .
N21B N 0.11962(14) 0.4100(4) 0.56312(15) 0.0396(11) Uani 1 1 d . . .
H21B H 0.1239 0.3761 0.5862 0.048 Uiso 1 1 d R . .
N31B N 0.14780(13) 0.4680(3) 0.37877(12) 0.0284(8) Uani 1 1 d . . .
H31B H 0.1526 0.4068 0.3677 0.034 Uiso 1 1 d R . .
N41B N 0.23299(12) 0.9050(3) 0.42115(12) 0.0260(8) Uani 1 1 d . . .
H41B H 0.2499 0.9163 0.4016 0.031 Uiso 1 1 d R . .
C1B C 0.28869(14) 0.6223(5) 0.55827(14) 0.0310(9) Uani 1 1 d . . .
H1BB H 0.3081 0.6578 0.5783 0.037 Uiso 1 1 d R . .
H1BC H 0.3052 0.5729 0.5426 0.037 Uiso 1 1 d R . .
C2B C 0.25809(16) 0.5639(4) 0.58240(15) 0.0303(10) Uani 1 1 d . . .
H2BA H 0.2730 0.5128 0.6005 0.036 Uiso 1 1 d R . .
H2BB H 0.2429 0.6126 0.5996 0.036 Uiso 1 1 d R . .
C3B C 0.24616(15) 0.4070(4) 0.54100(15) 0.0287(10) Uani 1 1 d . . .
H3BA H 0.2467 0.3545 0.5631 0.034 Uiso 1 1 d R . .
H3BB H 0.2754 0.4216 0.5352 0.034 Uiso 1 1 d R . .
C4B C 0.22239(15) 0.3568(4) 0.50423(14) 0.0285(10) Uani 1 1 d . . .
H4BA H 0.2383 0.2945 0.4962 0.034 Uiso 1 1 d R . .
H4BB H 0.1942 0.3334 0.5105 0.034 Uiso 1 1 d R . .
C5B C 0.25930(15) 0.4335(4) 0.44811(15) 0.0273(10) Uani 1 1 d . . .
H5BA H 0.2625 0.3695 0.4316 0.033 Uiso 1 1 d R . .
H5BB H 0.2822 0.4343 0.4695 0.033 Uiso 1 1 d R . .
C6B C 0.26284(16) 0.5279(4) 0.41959(15) 0.0275(10) Uani 1 1 d . . .
H6BA H 0.2895 0.5236 0.4062 0.033 Uiso 1 1 d R . .
H6BB H 0.2400 0.5268 0.3981 0.033 Uiso 1 1 d R . .
C7B C 0.30152(14) 0.6493(4) 0.46544(15) 0.0322(11) Uani 1 1 d . . .
H7BA H 0.3229 0.6729 0.4472 0.039 Uiso 1 1 d R . .
H7BB H 0.3106 0.5809 0.4770 0.039 Uiso 1 1 d R . .
C8B C 0.29934(14) 0.7307(5) 0.49849(16) 0.0332(11) Uani 1 1 d . . .
H8BA H 0.3273 0.7385 0.5123 0.040 Uiso 1 1 d R . .
H8BB H 0.2913 0.7996 0.4866 0.040 Uiso 1 1 d R . .
C10B C 0.25656(15) 0.7966(4) 0.55122(14) 0.0276(10) Uani 1 1 d . . .
H10D H 0.2781 0.8116 0.5731 0.033 Uiso 1 1 d R . .
H10E H 0.2549 0.8575 0.5326 0.033 Uiso 1 1 d R . .
C11B C 0.21481(16) 0.7800(4) 0.56903(15) 0.0290(10) Uani 1 1 d . . .
C12B C 0.16635(17) 0.8252(4) 0.62208(16) 0.0338(11) Uani 1 1 d . . .
H12B H 0.1429 0.8368 0.6012 0.041 Uiso 1 1 d R . .
C13B C 0.1631(2) 0.9147(4) 0.65212(19) 0.0442(14) Uani 1 1 d . . .
H13D H 0.1370 0.9111 0.6659 0.066 Uiso 1 1 d R . .
H13E H 0.1649 0.9824 0.6383 0.066 Uiso 1 1 d R . .
H13F H 0.1867 0.9072 0.6721 0.066 Uiso 1 1 d R . .
C14B C 0.16135(19) 0.7184(4) 0.64196(16) 0.0368(12) Uani 1 1 d . . .
C15B C 0.1937(2) 0.6771(5) 0.66789(17) 0.0464(15) Uani 1 1 d . . .
H15B H 0.2197 0.7123 0.6715 0.056 Uiso 1 1 d R . .
C16B C 0.1878(3) 0.5819(6) 0.6881(2) 0.064(2) Uani 1 1 d . . .
H16B H 0.2097 0.5518 0.7049 0.077 Uiso 1 1 d R . .
C17B C 0.1490(3) 0.5299(6) 0.6827(2) 0.064(2) Uani 1 1 d . . .
H17B H 0.1463 0.4641 0.6957 0.077 Uiso 1 1 d R . .
C18B C 0.1185(3) 0.5682(6) 0.6568(2) 0.061(2) Uani 1 1 d . . .
H18B H 0.0928 0.5316 0.6538 0.073 Uiso 1 1 d R . .
C19B C 0.1246(2) 0.6629(5) 0.6362(2) 0.0463(14) Uani 1 1 d . . .
H19B H 0.1026 0.6897 0.6187 0.056 Uiso 1 1 d R . .
C20B C 0.18956(16) 0.4818(4) 0.57873(14) 0.0304(10) Uani 1 1 d . . .
H20D H 0.1844 0.5401 0.5975 0.036 Uiso 1 1 d R . .
H20E H 0.1959 0.4181 0.5951 0.036 Uiso 1 1 d R . .
C21B C 0.15069(15) 0.4657(4) 0.55037(16) 0.0305(10) Uani 1 1 d . . .
C22B C 0.08011(16) 0.3986(5) 0.5385(2) 0.0460(15) Uani 1 1 d . . .
H22B H 0.0677 0.4689 0.5319 0.055 Uiso 1 1 d R . .
C23B C 0.0479(2) 0.3485(7) 0.5654(3) 0.069(2) Uani 1 1 d . . .
H23D H 0.0440 0.3877 0.5904 0.103 Uiso 1 1 d R . .
H23E H 0.0609 0.2808 0.5721 0.103 Uiso 1 1 d R . .
H23F H 0.0208 0.3370 0.5509 0.103 Uiso 1 1 d R . .
C24B C 0.08549(18) 0.3346(5) 0.5001(2) 0.0451(14) Uani 1 1 d . . .
C25B C 0.10423(19) 0.2352(6) 0.5026(2) 0.0512(16) Uani 1 1 d . . .
H25B H 0.1146 0.2062 0.5277 0.061 Uiso 1 1 d R . .
C26B C 0.1082(2) 0.1777(6) 0.4667(2) 0.0579(18) Uani 1 1 d . . .
H26B H 0.1221 0.1120 0.4671 0.070 Uiso 1 1 d R . .
C27B C 0.0933(2) 0.2161(7) 0.4296(2) 0.064(2) Uani 1 1 d . . .
H27B H 0.0964 0.1797 0.4049 0.077 Uiso 1 1 d R . .
C28B C 0.0745(2) 0.3125(8) 0.4274(2) 0.069(2) Uani 1 1 d . . .
H28B H 0.0637 0.3406 0.4023 0.082 Uiso 1 1 d R . .
C29B C 0.07064(17) 0.3740(7) 0.4618(2) 0.0549(16) Uani 1 1 d . . .
H29B H 0.0574 0.4406 0.4616 0.066 Uiso 1 1 d R . .
C30B C 0.18462(15) 0.3969(3) 0.43925(14) 0.0270(10) Uani 1 1 d . . .
H30D H 0.1624 0.3645 0.4545 0.032 Uiso 1 1 d R . .
H30E H 0.1954 0.3427 0.4211 0.032 Uiso 1 1 d R . .
C31B C 0.16683(14) 0.4889(4) 0.41450(14) 0.0244(9) Uani 1 1 d . . .
C32B C 0.12245(15) 0.5495(4) 0.35613(14) 0.0271(9) Uani 1 1 d . . .
H32B H 0.1027 0.5814 0.3749 0.032 Uiso 1 1 d R . .
C33B C 0.0947(2) 0.4928(5) 0.32317(18) 0.0440(14) Uani 1 1 d . . .
H33D H 0.0780 0.4375 0.3348 0.066 Uiso 1 1 d R . .
H33E H 0.1133 0.4617 0.3041 0.066 Uiso 1 1 d R . .
H33F H 0.0763 0.5437 0.3089 0.066 Uiso 1 1 d R . .
C34B C 0.14966(15) 0.6354(4) 0.33953(14) 0.0306(10) Uani 1 1 d . . .
C35B C 0.1798(2) 0.6116(6) 0.31192(17) 0.0504(15) Uani 1 1 d . . .
H35B H 0.1843 0.5417 0.3032 0.061 Uiso 1 1 d R . .
C36B C 0.2030(3) 0.6972(10) 0.2982(3) 0.084(3) Uani 1 1 d . . .
H36B H 0.2252 0.6838 0.2812 0.101 Uiso 1 1 d R . .
C37B C 0.1990(3) 0.7953(9) 0.3092(3) 0.095(4) Uani 1 1 d . . .
H37B H 0.2137 0.8526 0.2985 0.114 Uiso 1 1 d R . .
C38B C 0.1692(3) 0.8192(5) 0.3355(3) 0.067(2) Uani 1 1 d . . .
H38B H 0.1659 0.8890 0.3448 0.080 Uiso 1 1 d R . .
C39B C 0.1445(2) 0.7391(4) 0.35101(19) 0.0433(14) Uani 1 1 d . . .
H39B H 0.1239 0.7554 0.3694 0.052 Uiso 1 1 d R . .
C40B C 0.25058(15) 0.7187(4) 0.41345(15) 0.0273(10) Uani 1 1 d . . .
H40D H 0.2314 0.6940 0.3909 0.033 Uiso 1 1 d R . .
H40E H 0.2767 0.7417 0.4018 0.033 Uiso 1 1 d R . .
C41B C 0.22994(14) 0.8074(4) 0.43515(14) 0.0240(9) Uani 1 1 d . . .
C42B C 0.20847(14) 0.9923(4) 0.43867(15) 0.0252(9) Uani 1 1 d . . .
H42B H 0.1804 0.9643 0.4448 0.030 Uiso 1 1 calc R . .
C43B C 0.20243(17) 1.0786(4) 0.40663(16) 0.0343(11) Uani 1 1 d . . .
H43D H 0.1891 1.0488 0.3818 0.051 Uiso 1 1 d R . .
H43E H 0.2299 1.1062 0.4010 0.051 Uiso 1 1 d R . .
H43F H 0.1851 1.1355 0.4163 0.051 Uiso 1 1 d R . .
C44B C 0.22976(15) 1.0335(4) 0.47800(14) 0.0256(9) Uani 1 1 d . . .
C45B C 0.27086(15) 1.0703(4) 0.47946(16) 0.0289(10) Uani 1 1 d . . .
H45B H 0.2866 1.0662 0.4561 0.035 Uiso 1 1 d R . .
C46B C 0.28934(16) 1.1123(5) 0.51564(16) 0.0375(11) Uani 1 1 d . . .
H46B H 0.3169 1.1391 0.5164 0.045 Uiso 1 1 d R . .
C47B C 0.26728(18) 1.1166(5) 0.55125(15) 0.0384(12) Uani 1 1 d . . .
H47B H 0.2797 1.1425 0.5761 0.046 Uiso 1 1 d R . .
C48B C 0.22652(18) 1.0823(4) 0.54961(16) 0.0354(12) Uani 1 1 d . . .
H48B H 0.2111 1.0839 0.5732 0.042 Uiso 1 1 d R . .
C49B C 0.20800(16) 1.0408(4) 0.51369(15) 0.0309(10) Uani 1 1 d . . .
H49B H 0.1801 1.0162 0.5131 0.037 Uiso 1 1 d R . .
S1 S 0.15352(4) 0.20720(10) 0.30878(4) 0.0298(2) Uani 1 1 d . . .
O11 O 0.15188(18) 0.0948(3) 0.30975(15) 0.0616(14) Uani 1 1 d . . .
O12 O 0.12986(13) 0.2570(3) 0.27503(13) 0.0452(10) Uani 1 1 d . . .
O13 O 0.14949(13) 0.2570(3) 0.34786(12) 0.0391(9) Uani 1 1 d . . .
C1S C 0.2071(2) 0.2401(7) 0.2984(2) 0.0570(19) Uani 1 1 d . . .
F11 F 0.21674(19) 0.2005(8) 0.26346(16) 0.138(3) Uani 1 1 d . . .
F12 F 0.23393(12) 0.2007(5) 0.32691(14) 0.0795(15) Uani 1 1 d . . .
F13 F 0.21209(13) 0.3448(5) 0.29684(18) 0.098(2) Uani 1 1 d . . .
S2 S 0.31497(4) 0.91186(11) 0.65765(4) 0.0360(3) Uani 1 1 d . . .
O21 O 0.28098(14) 0.9583(3) 0.63318(12) 0.0429(9) Uani 1 1 d . . .
O22 O 0.32227(14) 0.8019(4) 0.64934(14) 0.0508(11) Uani 1 1 d . . .
O23 O 0.35185(15) 0.9750(4) 0.66366(18) 0.0663(14) Uani 1 1 d . . .
C2S C 0.29602(18) 0.9114(4) 0.70865(17) 0.0364(12) Uani 1 1 d . . .
F21 F 0.32568(11) 0.8809(3) 0.73679(11) 0.0537(9) Uani 1 1 d . . .
F22 F 0.26332(10) 0.8469(3) 0.71168(11) 0.0482(9) Uani 1 1 d . . .
F23 F 0.28317(14) 1.0079(3) 0.71920(11) 0.0575(10) Uani 1 1 d . . .
S3 S 0.14023(4) 0.20685(10) 0.64696(4) 0.0336(3) Uani 1 1 d . . .
O31 O 0.12425(12) 0.1494(3) 0.68043(12) 0.0380(9) Uani 1 1 d . . .
O32 O 0.12613(13) 0.3155(3) 0.64336(12) 0.0408(9) Uani 1 1 d . . .
O33 O 0.14053(13) 0.1528(3) 0.60824(13) 0.0445(10) Uani 1 1 d . . .
C3S C 0.19574(17) 0.2188(4) 0.66208(19) 0.0385(12) Uani 1 1 d . . .
F31 F 0.21389(10) 0.1271(3) 0.67040(12) 0.0517(8) Uani 1 1 d . . .
F32 F 0.21674(11) 0.2640(3) 0.63237(13) 0.0551(10) Uani 1 1 d . . .
F33 F 0.20222(13) 0.2798(4) 0.69517(13) 0.0654(11) Uani 1 1 d . . .
S4 S 0.61072(5) 0.45337(16) 0.45337(5) 0.0350(5) Uani 0.785(5) 1 d P A 1
O41 O 0.59208(14) 0.3970(4) 0.41957(12) 0.0540(12) Uani 1 1 d . . .
O42 O 0.64831(13) 0.4045(5) 0.47256(17) 0.0710(16) Uani 1 1 d . . .
O43 O 0.6120(3) 0.5680(8) 0.4475(3) 0.060(2) Uani 0.785(5) 1 d P A 1
C4S C 0.5721(4) 0.4347(8) 0.4912(3) 0.063(3) Uani 0.785(5) 1 d P A 1
F41 F 0.5679(2) 0.3353(6) 0.5015(2) 0.075(2) Uani 0.785(5) 1 d P A 1
F42 F 0.5350(2) 0.4669(7) 0.4765(3) 0.114(3) Uani 0.785(5) 1 d P A 1
F43 F 0.5826(4) 0.4849(6) 0.52542(18) 0.129(4) Uani 0.785(5) 1 d P A 1
S4' S 0.6056(2) 0.3930(6) 0.4656(2) 0.0373(19) Uiso 0.215(5) 1 d P A 2
O43' O 0.5813(11) 0.316(3) 0.4907(11) 0.066(9) Uiso 0.215(5) 1 d P A 2
C4S' C 0.5916(10) 0.526(3) 0.4814(10) 0.050(7) Uiso 0.215(5) 1 d P A 2
F41' F 0.6106(12) 0.593(3) 0.4602(11) 0.074(12) Uiso 0.215(5) 1 d P A 2
F42' F 0.5514(6) 0.5436(16) 0.4795(6) 0.053(5) Uiso 0.215(5) 1 d P A 2
F43' F 0.6059(6) 0.5314(18) 0.5218(7) 0.060(5) Uiso 0.215(5) 1 d P A 2
S5 S 0.03161(9) 0.7175(3) 0.40233(13) 0.1195(13) Uani 1 1 d . . .
O51 O 0.0346(3) 0.7075(9) 0.3568(3) 0.156(4) Uani 1 1 d . B .
O52 O 0.06284(17) 0.6638(6) 0.42705(18) 0.090(2) Uani 1 1 d . B .
O53 O 0.0409(5) 0.8350(13) 0.4125(5) 0.107(5) Uiso 0.50 1 d P B 1
C5S C -0.0027(6) 0.5895(17) 0.3948(5) 0.099(7) Uiso 0.50 1 d PD B 1
F51 F 0.0175(5) 0.5046(13) 0.3897(5) 0.136(5) Uiso 0.50 1 d PD B 1
F52 F -0.0304(7) 0.599(2) 0.3663(6) 0.234(11) Uiso 0.50 1 d PD B 1
F53 F -0.0207(6) 0.5870(15) 0.4268(6) 0.159(7) Uiso 0.50 1 d PD B 1
O53' O -0.0034(7) 0.7839(18) 0.4050(7) 0.149(7) Uiso 0.50 1 d P B 2
C5S' C -0.0106(7) 0.7124(16) 0.4376(7) 0.101(7) Uiso 0.50 1 d PD B 2
F51' F -0.0241(7) 0.6310(16) 0.4494(7) 0.196(9) Uiso 0.50 1 d PD B 2
F52' F -0.0040(6) 0.7464(15) 0.4727(5) 0.168(7) Uiso 0.50 1 d PD . 2
F53' F -0.0433(6) 0.7610(15) 0.4315(6) 0.178(7) Uiso 0.50 1 d PD B 2
S6 S 0.33008(6) 0.9731(2) 0.35862(7) 0.0310(5) Uani 0.760(8) 1 d P C 1
O61 O 0.37069(11) 1.0215(3) 0.36628(13) 0.0410(9) Uani 1 1 d . . .
O62 O 0.29646(17) 1.0198(5) 0.37961(18) 0.0493(17) Uani 0.760(8) 1 d P C 1
O63 O 0.3300(2) 0.8618(5) 0.3580(2) 0.068(2) Uani 0.760(8) 1 d P C 1
S6' S 0.3270(2) 1.0128(8) 0.3621(2) 0.0297(18) Uiso 0.240(8) 1 d P C 2
O62' O 0.3093(6) 0.9198(16) 0.3786(6) 0.053(5) Uiso 0.240(8) 1 d P C 2
O63' O 0.3050(5) 1.1049(15) 0.3741(5) 0.048(5) Uiso 0.240(8) 1 d P C 2
F62' F 0.3323(7) 0.9037(19) 0.2934(7) 0.081(7) Uiso 0.240(8) 1 d P C 2
C6S C 0.31693(18) 1.0091(6) 0.30506(19) 0.0493(16) Uani 1 1 d . . .
F61 F 0.32013(16) 1.1139(4) 0.29918(14) 0.0822(13) Uani 1 1 d . C .
F62 F 0.34404(17) 0.9717(6) 0.28030(15) 0.0636(19) Uani 0.760(8) 1 d P C 1
F63 F 0.27869(14) 0.9852(4) 0.29245(15) 0.0791(14) Uani 1 1 d . C .
O1S O 0.52301(19) 0.6702(4) 0.38200(16) 0.0668(14) Uani 1 1 d . . .
H01S H 0.5472 0.6963 0.3805 0.100 Uiso 1 1 d R . .
C7S C 0.5132(6) 0.6838(15) 0.4224(6) 0.109(6) Uiso 0.67 1 d P . .
C8S C 0.4683(4) 0.6644(10) 0.4299(4) 0.065(3) Uiso 0.67 1 d P . .
C8S' C 0.5327(8) 0.726(2) 0.4719(8) 0.074(7) Uiso 0.33 1 d P . .
O2S O 0.1075(3) 0.9085(6) 0.4898(3) 0.115(3) Uiso 1 1 d . D .
H02S H 0.1001 0.8899 0.5152 0.172 Uiso 1 1 d R . .
C9S C 0.0745(9) 0.921(2) 0.4619(7) 0.120(8) Uiso 0.50 1 d PD . .
C10S C 0.0890(9) 0.932(2) 0.4187(8) 0.058(7) Uiso 0.25 1 d PD D 2
O3S O 0.0220(5) 0.9961(13) 0.6002(5) 0.097(4) Uiso 0.50 1 d P . .
C11S C 0.0092(9) 1.077(2) 0.5875(8) 0.120(8) Uiso 0.50 1 d P . .
H11C H 0.0231 1.1445 0.5934 0.156 Uiso 0.50 1 d PR . .
H11D H -0.0185 1.0769 0.5992 0.156 Uiso 0.50 1 d PR . .
C12S C 0.0001(8) 1.090(2) 0.5410(7) 0.112(8) Uiso 0.50 1 d P . .
H12C H -0.0167 1.1459 0.5277 0.168 Uiso 0.50 1 d PR . .
H12D H -0.0134 1.0223 0.5359 0.168 Uiso 0.50 1 d PR . .
H12E H 0.0278 1.0896 0.5302 0.168 Uiso 0.50 1 d PR . .
O1W O 0.6040(3) 0.7254(8) 0.3853(3) 0.144(3) Uiso 1 1 d . . .
H1W1 H 0.6257 0.7476 0.3751 0.215 Uiso 1 1 d R . .
H2W1 H 0.6147 0.6865 0.4041 0.215 Uiso 1 1 d R . .
O2W O 0.0936(4) 0.9850(10) 0.5686(4) 0.074(3) Uiso 0.50 1 d P . .
O3W O 0.4206(6) -0.1582(15) 0.5108(6) 0.132(6) Uiso 0.50 1 d P . .
O4W O 0.4706(6) 0.4563(16) 0.4295(6) 0.108(6) Uiso 0.40 1 d P . .
O5W O 0.3888(8) 0.787(2) 0.4368(8) 0.080(7) Uiso 0.25 1 d P . .
O6W O 0.5000 0.774(3) 0.5000 0.086(9) Uiso 0.30 2 d SP . .
O7W O 0.5000 0.344(2) 0.5000 0.047(7) Uiso 0.20 2 d SP E 2

loop_
_atom_site_aniso_label
_atom_site_aniso_U_11
_atom_site_aniso_U_22
_atom_site_aniso_U_33
_atom_site_aniso_U_23
_atom_site_aniso_U_13
_atom_site_aniso_U_12
Er1A 0.01665(8) 0.01793(8) 0.01926(8) 0.00041(8) 0.00119(6) 0.00147(7)
O1A 0.0215(14) 0.0255(16) 0.0234(15) 0.0008(13) -0.0009(12) 0.0039(12)
O2A 0.0188(13) 0.0174(14) 0.0263(15) -0.0001(11) 0.0011(12) -0.0005(10)
O3A 0.0206(14) 0.0175(14) 0.0278(16) -0.0008(12) -0.0029(12) 0.0014(11)
O4A 0.0205(14) 0.0225(15) 0.0247(16) 0.0070(13) 0.0033(12) -0.0012(12)
O5A 0.0294(17) 0.0287(17) 0.0243(16) -0.0058(14) -0.0041(13) 0.0015(13)
N1A 0.0227(18) 0.0211(18) 0.0233(19) 0.0006(15) 0.0043(15) 0.0027(14)
N2A 0.0213(17) 0.0168(17) 0.0241(18) -0.0041(14) 0.0032(15) 0.0003(13)
N3A 0.0218(16) 0.020(2) 0.0205(17) 0.0013(14) 0.0006(13) 0.0008(13)
N4A 0.0183(16) 0.0248(18) 0.0183(17) 0.0059(14) 0.0022(14) 0.0001(14)
N11A 0.0285(18) 0.039(2) 0.035(2) 0.013(2) 0.0027(16) 0.010(2)
N21A 0.0218(18) 0.0260(19) 0.0249(18) 0.0019(15) 0.0105(15) 0.0022(14)
N31A 0.0135(15) 0.0214(17) 0.0273(19) -0.0019(15) 0.0008(14) -0.0006(13)
N41A 0.0196(17) 0.0261(19) 0.029(2) 0.0064(16) 0.0032(15) -0.0007(14)
C1A 0.030(2) 0.019(2) 0.030(2) -0.0018(17) 0.0115(18) 0.0019(16)
C2A 0.029(2) 0.010(2) 0.033(2) -0.0012(16) 0.0094(18) 0.0020(15)
C3A 0.028(2) 0.019(2) 0.026(2) -0.0038(18) -0.0004(18) -0.0030(17)
C4A 0.0193(19) 0.022(2) 0.021(2) -0.0023(17) -0.0012(16) -0.0036(16)
C5A 0.025(2) 0.027(2) 0.021(2) 0.0007(17) -0.0016(17) -0.0012(17)
C6A 0.023(2) 0.027(2) 0.021(2) 0.0049(18) -0.0017(17) 0.0034(17)
C7A 0.029(2) 0.027(3) 0.0192(19) 0.0006(17) 0.0060(16) 0.0048(18)
C8A 0.026(2) 0.027(2) 0.021(2) 0.0004(18) 0.0039(17) 0.0029(17)
C10A 0.021(2) 0.030(2) 0.029(2) 0.0020(19) 0.0065(18) 0.0054(17)
C11A 0.020(2) 0.030(2) 0.028(2) 0.0067(19) 0.0035(17) 0.0022(17)
C12A 0.026(2) 0.057(3) 0.030(2) 0.006(3) -0.0013(18) -0.002(3)
C13A 0.028(3) 0.171(9) 0.051(4) 0.058(5) 0.000(3) 0.012(4)
C14A 0.026(2) 0.034(2) 0.028(2) 0.0108(19) -0.0029(19) 0.0003(18)
C15A 0.064(4) 0.030(3) 0.048(3) 0.008(3) -0.010(3) -0.001(3)
C16A 0.089(6) 0.053(4) 0.066(5) 0.026(4) -0.037(5) -0.037(4)
C17A 0.038(4) 0.119(8) 0.075(6) 0.056(6) -0.010(4) -0.014(4)
C18A 0.037(3) 0.103(7) 0.056(4) 0.022(5) 0.011(3) 0.004(4)
C19A 0.040(3) 0.056(4) 0.038(3) 0.003(3) 0.001(2) 0.006(3)
C20A 0.0210(19) 0.0195(19) 0.027(2) 0.0042(16) 0.0084(17) 0.0016(15)
C21A 0.0160(18) 0.020(2) 0.0197(19) 0.0004(16) -0.0004(15) 0.0033(15)
C22A 0.030(2) 0.028(2) 0.024(2) 0.0010(18) 0.0086(18) 0.0039(18)
C23A 0.050(3) 0.041(3) 0.040(3) 0.015(3) 0.028(3) 0.016(3)
C24A 0.026(2) 0.025(2) 0.030(2) 0.0002(18) 0.0139(19) 0.0070(17)
C25A 0.030(2) 0.028(3) 0.041(3) 0.007(2) 0.004(2) 0.0065(19)
C26A 0.037(3) 0.055(4) 0.041(3) 0.012(3) 0.003(2) 0.013(3)
C27A 0.053(4) 0.039(3) 0.048(3) 0.020(3) 0.027(3) 0.020(3)
C28A 0.049(3) 0.024(3) 0.052(3) 0.003(2) 0.026(3) 0.003(2)
C29A 0.038(3) 0.029(2) 0.034(3) 0.001(2) 0.012(2) 0.003(2)
C30A 0.0170(18) 0.020(2) 0.028(2) 0.0020(17) -0.0004(16) 0.0018(15)
C31A 0.019(2) 0.022(2) 0.023(2) 0.0038(17) 0.0030(17) 0.0017(16)
C32A 0.020(2) 0.018(2) 0.033(2) -0.0012(18) 0.0027(17) -0.0017(15)
C33A 0.030(2) 0.019(2) 0.042(3) -0.0058(19) 0.010(2) 0.0006(16)
C34A 0.028(2) 0.015(2) 0.045(3) 0.0047(19) 0.012(2) 0.0024(17)
C35A 0.036(3) 0.031(3) 0.054(4) 0.014(3) 0.011(3) 0.009(2)
C36A 0.069(4) 0.036(3) 0.054(4) 0.012(3) 0.029(3) 0.003(3)
C37A 0.051(4) 0.040(3) 0.106(7) 0.007(4) 0.051(4) 0.000(3)
C38A 0.040(3) 0.042(3) 0.094(6) -0.004(4) 0.020(4) -0.006(3)
C39A 0.027(2) 0.027(3) 0.068(4) -0.003(3) 0.005(3) 0.000(2)
C40A 0.027(2) 0.020(2) 0.031(2) 0.0067(18) -0.0003(19) 0.0028(17)
C41A 0.020(2) 0.019(2) 0.027(2) 0.0018(17) 0.0002(17) 0.0015(16)
C42A 0.027(2) 0.024(2) 0.033(2) -0.0020(19) -0.0062(19) -0.0009(18)
C43A 0.036(3) 0.030(3) 0.060(3) 0.009(3) -0.010(2) -0.007(2)
C44A 0.022(2) 0.027(2) 0.027(2) -0.0006(18) -0.0038(17) 0.0005(17)
C45A 0.027(2) 0.031(2) 0.035(2) -0.002(2) -0.0013(18) 0.001(2)
C46A 0.034(3) 0.028(3) 0.046(3) -0.003(2) 0.008(2) 0.007(2)
C47A 0.028(2) 0.035(3) 0.046(3) 0.003(2) -0.004(2) 0.000(2)
C48A 0.036(3) 0.039(3) 0.033(3) 0.006(2) -0.003(2) 0.001(2)
C49A 0.029(2) 0.035(3) 0.032(2) 0.000(2) 0.002(2) 0.0009(19)
Er1B 0.02036(8) 0.02251(9) 0.01794(8) 0.00136(8) 0.00163(6) 0.00318(7)
O1B 0.0290(16) 0.0322(18) 0.0192(15) -0.0035(13) 0.0015(13) 0.0035(13)
O2B 0.0283(17) 0.0310(18) 0.0320(18) 0.0136(15) 0.0020(14) 0.0025(14)
O3B 0.0307(17) 0.0219(15) 0.0225(15) 0.0010(13) -0.0019(13) 0.0028(12)
O4B 0.0260(16) 0.0244(16) 0.0224(16) -0.0006(13) 0.0045(13) 0.0026(13)
O5B 0.0222(15) 0.0256(16) 0.0388(19) 0.0003(15) 0.0008(14) 0.0049(12)
N1B 0.0251(19) 0.033(2) 0.0208(18) -0.0046(16) -0.0003(15) 0.0030(16)
N2B 0.030(2) 0.026(2) 0.0228(19) 0.0018(16) 0.0018(16) 0.0040(16)
N3B 0.0253(18) 0.025(2) 0.0208(18) -0.0007(15) 0.0003(15) 0.0049(15)
N4B 0.0252(17) 0.0273(18) 0.0234(17) -0.0050(18) 0.0030(13) 0.0009(17)
N11B 0.041(2) 0.029(2) 0.0223(19) -0.0024(16) 0.0082(17) 0.0007(17)
N21B 0.038(2) 0.044(3) 0.038(2) 0.014(2) 0.012(2) 0.0036(19)
N31B 0.041(2) 0.0176(18) 0.025(2) 0.0012(15) -0.0054(17) 0.0004(16)
N41B 0.031(2) 0.027(2) 0.0208(18) -0.0012(15) 0.0085(15) -0.0026(15)
C1B 0.029(2) 0.036(2) 0.027(2) -0.005(2) -0.0067(17) 0.007(2)
C2B 0.040(3) 0.030(3) 0.020(2) 0.0029(19) -0.005(2) 0.007(2)
C3B 0.029(2) 0.032(2) 0.025(2) 0.0033(19) 0.0008(19) 0.0095(18)
C4B 0.032(2) 0.024(3) 0.029(2) 0.0057(19) -0.0041(18) 0.0095(18)
C5B 0.028(2) 0.028(2) 0.027(2) -0.0016(19) 0.0063(18) 0.0084(18)
C6B 0.032(2) 0.026(2) 0.025(2) -0.0064(19) 0.0072(19) -0.0002(18)
C7B 0.022(2) 0.044(3) 0.032(2) -0.005(2) 0.0070(18) 0.0034(18)
C8B 0.020(2) 0.043(3) 0.036(3) -0.005(2) -0.002(2) -0.0018(19)
C10B 0.034(2) 0.029(2) 0.020(2) -0.0047(18) 0.0004(18) 0.0025(19)
C11B 0.039(3) 0.025(2) 0.023(2) 0.0022(19) 0.003(2) 0.006(2)
C12B 0.040(3) 0.035(3) 0.027(2) 0.001(2) 0.004(2) 0.000(2)
C13B 0.064(4) 0.031(3) 0.040(3) -0.001(2) 0.022(3) 0.006(3)
C14B 0.056(3) 0.031(3) 0.025(2) -0.003(2) 0.015(2) 0.002(2)
C15B 0.076(4) 0.034(3) 0.028(3) -0.001(2) -0.004(3) 0.000(3)
C16B 0.112(7) 0.045(4) 0.035(3) 0.005(3) 0.004(4) 0.010(4)
C17B 0.121(7) 0.045(4) 0.028(3) 0.004(3) 0.011(4) -0.015(4)
C18B 0.080(5) 0.049(4) 0.060(4) -0.005(3) 0.042(4) -0.018(4)
C19B 0.049(3) 0.042(3) 0.050(4) -0.005(3) 0.018(3) -0.001(3)
C20B 0.040(3) 0.030(2) 0.021(2) 0.0026(19) 0.004(2) 0.006(2)
C21B 0.029(2) 0.031(3) 0.033(3) 0.008(2) 0.012(2) 0.0064(19)
C22B 0.025(2) 0.054(4) 0.059(4) 0.017(3) 0.009(2) 0.004(2)
C23B 0.051(4) 0.076(6) 0.083(5) 0.007(4) 0.031(4) -0.011(3)
C24B 0.033(3) 0.056(4) 0.047(3) 0.015(3) 0.007(3) 0.003(2)
C25B 0.036(3) 0.062(4) 0.056(4) 0.014(3) 0.008(3) 0.001(3)
C26B 0.049(4) 0.067(5) 0.059(4) 0.002(4) 0.012(3) 0.007(3)
C27B 0.055(4) 0.084(6) 0.054(4) 0.000(4) -0.002(3) -0.009(4)
C28B 0.039(3) 0.115(7) 0.050(4) 0.024(4) -0.011(3) -0.023(4)
C29B 0.030(2) 0.071(4) 0.062(4) 0.023(4) -0.005(3) -0.001(3)
C30B 0.035(2) 0.021(2) 0.024(2) 0.0025(17) -0.0050(18) 0.0019(17)
C31B 0.025(2) 0.024(2) 0.024(2) 0.0049(18) 0.0010(17) -0.0023(17)
C32B 0.032(2) 0.025(2) 0.023(2) 0.0060(19) -0.0052(19) -0.0020(19)
C33B 0.054(3) 0.033(3) 0.041(3) 0.013(2) -0.022(3) -0.013(3)
C34B 0.034(2) 0.028(2) 0.028(2) 0.010(2) -0.0080(18) -0.005(2)
C35B 0.056(3) 0.065(4) 0.031(3) 0.005(3) 0.005(2) -0.014(3)
C36B 0.068(5) 0.132(9) 0.050(4) 0.030(5) -0.004(4) -0.049(6)
C37B 0.093(7) 0.105(8) 0.079(6) 0.055(6) -0.062(6) -0.071(6)
C38B 0.095(6) 0.036(3) 0.063(5) 0.020(3) -0.051(5) -0.028(4)
C39B 0.052(3) 0.028(3) 0.045(3) 0.001(2) -0.026(3) -0.006(2)
C40B 0.030(2) 0.029(2) 0.025(2) -0.0024(19) 0.0096(19) -0.0028(19)
C41B 0.024(2) 0.028(2) 0.019(2) -0.0023(18) 0.0017(17) -0.0054(18)
C42B 0.022(2) 0.026(2) 0.028(2) 0.0018(19) 0.0030(18) 0.0003(17)
C43B 0.040(3) 0.030(2) 0.031(3) 0.007(2) -0.007(2) -0.002(2)
C44B 0.030(2) 0.022(2) 0.025(2) 0.0042(18) 0.0006(18) 0.0055(17)
C45B 0.026(2) 0.029(2) 0.031(2) -0.001(2) -0.0035(19) 0.0034(18)
C46B 0.030(2) 0.043(3) 0.039(3) 0.003(3) -0.007(2) 0.009(2)
C47B 0.058(3) 0.030(2) 0.026(2) 0.003(2) -0.013(2) 0.011(3)
C48B 0.053(3) 0.030(2) 0.024(2) 0.002(2) 0.007(2) 0.013(2)
C49B 0.036(3) 0.030(2) 0.028(2) 0.000(2) 0.007(2) 0.006(2)
S1 0.0328(6) 0.0249(6) 0.0306(6) -0.0012(5) -0.0080(5) -0.0015(5)
O11 0.099(4) 0.025(2) 0.056(3) -0.0044(19) -0.035(3) -0.002(2)
O12 0.044(2) 0.041(2) 0.047(2) 0.0069(19) -0.0224(19) -0.0038(17)
O13 0.052(2) 0.0296(19) 0.036(2) -0.0030(16) 0.0092(18) 0.0062(16)
C1S 0.035(3) 0.094(6) 0.042(3) 0.018(4) 0.004(3) 0.008(3)
F11 0.086(4) 0.276(10) 0.055(3) -0.013(4) 0.026(3) 0.059(5)
F12 0.0329(19) 0.137(4) 0.069(3) 0.035(3) -0.0016(19) 0.016(2)
F13 0.047(2) 0.118(5) 0.127(4) 0.069(4) -0.009(3) -0.029(3)
S2 0.0372(7) 0.0346(6) 0.0369(7) -0.0088(5) 0.0081(6) -0.0084(5)
O21 0.063(3) 0.037(2) 0.0283(19) 0.0013(17) -0.0002(18) -0.0039(19)
O22 0.057(3) 0.048(3) 0.048(3) -0.018(2) 0.007(2) 0.004(2)
O23 0.051(3) 0.063(3) 0.086(4) -0.011(3) 0.015(3) -0.027(2)
C2S 0.045(3) 0.029(2) 0.034(3) -0.003(2) -0.005(2) 0.004(2)
F21 0.061(2) 0.052(2) 0.0449(18) -0.004(2) -0.0170(16) 0.004(2)
F22 0.0431(18) 0.055(2) 0.0473(19) 0.0021(16) 0.0089(15) -0.0037(15)
F23 0.093(3) 0.0365(19) 0.043(2) -0.0099(16) 0.004(2) 0.0175(19)
S3 0.0389(7) 0.0291(6) 0.0341(6) 0.0081(5) 0.0122(5) 0.0069(5)
O31 0.0363(19) 0.037(2) 0.042(2) 0.0133(16) 0.0140(16) 0.0021(15)
O32 0.048(2) 0.035(2) 0.041(2) 0.0109(17) 0.0202(18) 0.0119(17)
O33 0.049(2) 0.045(2) 0.040(2) 0.0008(17) 0.0045(18) 0.0106(17)
C3S 0.035(3) 0.035(3) 0.046(3) 0.004(2) 0.008(2) -0.003(2)
F31 0.0403(16) 0.0383(17) 0.076(2) 0.020(2) -0.0014(16) 0.0041(16)
F32 0.0410(19) 0.057(2) 0.069(2) 0.024(2) 0.0180(18) 0.0029(16)
F33 0.061(2) 0.072(3) 0.062(3) -0.022(2) -0.002(2) -0.003(2)
S4 0.0265(8) 0.0477(12) 0.0301(9) 0.0092(8) -0.0041(6) -0.0077(7)
O41 0.057(3) 0.069(3) 0.034(2) -0.016(2) -0.0122(19) 0.009(2)
O42 0.031(2) 0.100(4) 0.080(3) 0.037(3) -0.013(2) -0.011(2)
O43 0.051(4) 0.061(5) 0.066(6) 0.020(5) -0.006(4) -0.022(4)
C4S 0.102(8) 0.051(5) 0.039(5) 0.008(4) 0.038(5) -0.002(5)
F41 0.079(5) 0.074(5) 0.074(4) 0.024(3) 0.025(4) -0.017(3)
F42 0.068(4) 0.130(7) 0.153(7) 0.054(6) 0.078(5) 0.040(4)
F43 0.287(12) 0.074(5) 0.032(3) -0.014(3) 0.049(5) -0.024(6)
S5 0.0759(16) 0.118(2) 0.167(3) 0.060(2) 0.0279(19) 0.0484(16)
O51 0.191(10) 0.178(9) 0.092(6) 0.033(6) -0.038(6) 0.087(8)
O52 0.052(3) 0.148(7) 0.069(4) -0.027(4) -0.010(3) 0.028(3)
S6 0.0278(9) 0.0231(12) 0.0436(11) 0.0028(8) 0.0135(7) -0.0028(7)
O61 0.0286(18) 0.038(2) 0.057(2) 0.0030(19) 0.0015(17) -0.0092(15)
O62 0.039(3) 0.064(4) 0.047(3) 0.001(3) 0.023(3) 0.006(3)
O63 0.071(4) 0.037(4) 0.095(5) 0.010(4) 0.007(4) -0.011(3)
C6S 0.031(3) 0.077(5) 0.040(3) -0.014(3) 0.006(2) 0.000(3)
F61 0.102(3) 0.065(3) 0.078(3) 0.027(3) -0.008(3) -0.007(3)
F62 0.058(3) 0.098(5) 0.035(3) -0.005(3) 0.007(2) 0.027(3)
F63 0.055(2) 0.098(4) 0.081(3) -0.007(3) -0.020(2) -0.009(2)
O1S 0.091(4) 0.049(3) 0.057(3) -0.003(2) -0.026(3) 0.000(3)

loop_
_atom_type_symbol
_atom_type_description
_atom_type_scat_dispersion_real
_atom_type_scat_dispersion_imag
_atom_type_scat_source
C C 0.0033 0.0016 'International Tables Vol C Tables 4.2.6.8 and 6.1.1.4'
H H 0.0000 0.0000 'International Tables Vol C Tables 4.2.6.8 and 6.1.1.4'
N N 0.0061 0.0033 'International Tables Vol C Tables 4.2.6.8 and 6.1.1.4'
O O 0.0106 0.0060 'International Tables Vol C Tables 4.2.6.8 and 6.1.1.4'
F F 0.0171 0.0103 'International Tables Vol C Tables 4.2.6.8 and 6.1.1.4'
S S 0.1246 0.1234 'International Tables Vol C Tables 4.2.6.8 and 6.1.1.4'
Er Er -0.2586 4.9576 'International Tables Vol C Tables 4.2.6.8 and 6.1.1.4'

loop_
_geom_angle_atom_site_label_1
_geom_angle_atom_site_label_2
_geom_angle_atom_site_label_3
_geom_angle
_geom_angle_site_symmetry_1
_geom_angle_site_symmetry_3
O3A Er1A O1A 142.89(11) . .
O3A Er1A O2A 84.67(11) . .
O1A Er1A O2A 84.56(11) . .
O3A Er1A O4A 84.26(11) . .
O1A Er1A O4A 84.84(11) . .
O2A Er1A O4A 145.48(11) . .
O3A Er1A O5A 72.20(12) . .
O1A Er1A O5A 70.69(12) . .
O2A Er1A O5A 73.12(11) . .
O4A Er1A O5A 72.37(11) . .
O3A Er1A N3A 66.99(11) . .
O1A Er1A N3A 141.18(11) . .
O2A Er1A N3A 72.89(11) . .
O4A Er1A N3A 130.77(11) . .
O5A Er1A N3A 128.36(11) . .
O3A Er1A N4A 74.22(11) . .
O1A Er1A N4A 131.70(11) . .
O2A Er1A N4A 140.08(10) . .
O4A Er1A N4A 66.32(11) . .
O5A Er1A N4A 128.43(12) . .
N3A Er1A N4A 67.77(11) . .
O3A Er1A N2A 131.78(11) . .
O1A Er1A N2A 74.11(11) . .
O2A Er1A N2A 66.26(11) . .
O4A Er1A N2A 140.37(11) . .
O5A Er1A N2A 127.82(12) . .
N3A Er1A N2A 68.03(11) . .
N4A Er1A N2A 103.74(12) . .
O3A Er1A N1A 141.58(11) . .
O1A Er1A N1A 66.82(11) . .
O2A Er1A N1A 130.35(11) . .
O4A Er1A N1A 73.70(11) . .
O5A Er1A N1A 127.02(11) . .
N3A Er1A N1A 104.62(11) . .
N4A Er1A N1A 68.24(11) . .
N2A Er1A N1A 67.25(11) . .
C11A O1A Er1A 125.8(3) . .
C21A O2A Er1A 124.4(3) . .
C31A O3A Er1A 125.2(3) . .
C41A O4A Er1A 123.7(3) . .
C8A N1A C1A 108.4(3) . .
C8A N1A C10A 110.2(3) . .
C1A N1A C10A 109.7(4) . .
C8A N1A Er1A 111.0(3) . .
C1A N1A Er1A 111.8(2) . .
C10A N1A Er1A 105.7(3) . .
C2A N2A C20A 108.3(3) . .
C2A N2A C3A 109.8(3) . .
C20A N2A C3A 109.4(3) . .
C2A N2A Er1A 112.4(3) . .
C20A N2A Er1A 105.9(2) . .
C3A N2A Er1A 110.9(2) . .
C30A N3A C4A 110.0(3) . .
C30A N3A C5A 109.7(3) . .
C4A N3A C5A 107.8(3) . .
C30A N3A Er1A 105.5(2) . .
C4A N3A Er1A 111.8(2) . .
C5A N3A Er1A 112.0(2) . .
C40A N4A C6A 108.3(3) . .
C40A N4A C7A 109.4(3) . .
C6A N4A C7A 109.9(3) . .
C40A N4A Er1A 106.5(3) . .
C6A N4A Er1A 111.7(2) . .
C7A N4A Er1A 110.9(2) . .
C11A N11A C12A 120.6(5) . .
C21A N21A C22A 121.6(4) . .
C31A N31A C32A 121.8(4) . .
C41A N41A C42A 123.0(4) . .
N1A C1A C2A 112.7(4) . .
N2A C2A C1A 110.8(3) . .
N2A C3A C4A 114.0(3) . .
N3A C4A C3A 111.2(3) . .
N3A C5A C6A 112.5(4) . .
N4A C6A C5A 111.1(4) . .
N4A C7A C8A 114.1(3) . .
N1A C8A C7A 111.4(4) . .
N1A C10A C11A 110.7(3) . .
O1A C11A N11A 122.0(4) . .
O1A C11A C10A 120.0(4) . .
N11A C11A C10A 117.9(4) . .
N11A C12A C14A 112.3(4) . .
N11A C12A C13A 108.4(5) . .
C14A C12A C13A 110.6(5) . .
C19A C14A C15A 118.7(5) . .
C19A C14A C12A 119.3(5) . .
C15A C14A C12A 121.9(5) . .
C14A C15A C16A 120.5(7) . .
C15A C16A C17A 118.0(7) . .
C18A C17A C16A 121.2(7) . .
C17A C18A C19A 120.1(8) . .
C14A C19A C18A 121.4(7) . .
N2A C20A C21A 110.0(3) . .
O2A C21A N21A 123.9(4) . .
O2A C21A C20A 119.8(4) . .
N21A C21A C20A 116.3(4) . .
N21A C22A C24A 111.8(4) . .
N21A C22A C23A 107.7(4) . .
C24A C22A C23A 111.1(4) . .
C25A C24A C29A 119.1(5) . .
C25A C24A C22A 121.5(4) . .
C29A C24A C22A 119.4(5) . .
C24A C25A C26A 120.0(5) . .
C27A C26A C25A 120.0(6) . .
C26A C27A C28A 120.0(5) . .
C27A C28A C29A 120.4(5) . .
C28A C29A C24A 120.4(5) . .
N3A C30A C31A 110.9(3) . .
O3A C31A N31A 122.3(4) . .
O3A C31A C30A 119.8(4) . .
N31A C31A C30A 117.9(4) . .
N31A C32A C34A 112.1(4) . .
N31A C32A C33A 108.8(4) . .
C34A C32A C33A 111.0(4) . .
C35A C34A C39A 119.9(5) . .
C35A C34A C32A 119.9(5) . .
C39A C34A C32A 120.2(5) . .
C34A C35A C36A 119.5(6) . .
C37A C36A C35A 119.6(7) . .
C38A C37A C36A 120.4(6) . .
C37A C38A C39A 120.0(7) . .
C38A C39A C34A 120.5(7) . .
N4A C40A C41A 109.4(4) . .
O4A C41A N41A 122.8(4) . .
O4A C41A C40A 120.9(4) . .
N41A C41A C40A 116.2(4) . .
N41A C42A C43A 107.7(4) . .
N41A C42A C44A 112.0(4) . .
C43A C42A C44A 111.9(4) . .
C49A C44A C45A 119.0(5) . .
C49A C44A C42A 119.6(4) . .
C45A C44A C42A 121.3(4) . .
C46A C45A C44A 119.3(5) . .
C47A C46A C45A 120.8(5) . .
C48A C47A C46A 120.1(5) . .
C47A C48A C49A 119.9(5) . .
C44A C49A C48A 120.9(5) . .
O4B Er1B O3B 85.27(11) . .
O4B Er1B O2B 144.01(11) . .
O3B Er1B O2B 82.26(12) . .
O4B Er1B O1B 83.73(12) . .
O3B Er1B O1B 143.50(11) . .
O2B Er1B O1B 86.55(13) . .
O4B Er1B O5B 73.08(11) . .
O3B Er1B O5B 71.93(12) . .
O2B Er1B O5B 70.96(12) . .
O1B Er1B O5B 71.57(12) . .
O4B Er1B N2B 140.55(12) . .
O3B Er1B N2B 131.50(12) . .
O2B Er1B N2B 67.08(12) . .
O1B Er1B N2B 73.22(12) . .
O5B Er1B N2B 125.84(12) . .
O4B Er1B N3B 131.86(11) . .
O3B Er1B N3B 66.70(11) . .
O2B Er1B N3B 72.26(12) . .
O1B Er1B N3B 141.07(12) . .
O5B Er1B N3B 127.20(12) . .
N2B Er1B N3B 68.55(12) . .
O4B Er1B N1B 73.04(12) . .
O3B Er1B N1B 141.23(12) . .
O2B Er1B N1B 133.07(12) . .
O1B Er1B N1B 66.58(12) . .
O5B Er1B N1B 128.02(12) . .
N2B Er1B N1B 68.57(13) . .
N3B Er1B N1B 104.76(12) . .
O4B Er1B N4B 66.76(12) . .
O3B Er1B N4B 74.68(11) . .
O2B Er1B N4B 139.72(13) . .
O1B Er1B N4B 130.65(12) . .
O5B Er1B N4B 129.03(12) . .
N2B Er1B N4B 105.13(12) . .
N3B Er1B N4B 68.42(13) . .
N1B Er1B N4B 67.36(12) . .
C11B O1B Er1B 124.3(3) . .
C21B O2B Er1B 123.5(3) . .
C31B O3B Er1B 125.2(3) . .
C41B O4B Er1B 125.8(3) . .
C8B N1B C10B 109.2(4) . .
C8B N1B C1B 109.1(4) . .
C10B N1B C1B 110.0(4) . .
C8B N1B Er1B 112.2(3) . .
C10B N1B Er1B 105.8(3) . .
C1B N1B Er1B 110.5(3) . .
C20B N2B C3B 111.1(4) . .
C20B N2B C2B 109.4(4) . .
C3B N2B C2B 108.4(4) . .
C20B N2B Er1B 105.6(3) . .
C3B N2B Er1B 111.4(3) . .
C2B N2B Er1B 111.0(3) . .
C30B N3B C4B 109.4(4) . .
C30B N3B C5B 109.5(4) . .
C4B N3B C5B 108.9(3) . .
C30B N3B Er1B 106.9(3) . .
C4B N3B Er1B 111.1(3) . .
C5B N3B Er1B 111.0(3) . .
C7B N4B C6B 109.3(4) . .
C7B N4B C40B 109.5(4) . .
C6B N4B C40B 109.7(3) . .
C7B N4B Er1B 111.6(3) . .
C6B N4B Er1B 110.7(3) . .
C40B N4B Er1B 106.0(3) . .
C11B N11B C12B 121.7(4) . .
C21B N21B C22B 121.8(5) . .
C31B N31B C32B 121.0(4) . .
C41B N41B C42B 120.5(4) . .
C2B C1B N1B 113.7(4) . .
N2B C2B C1B 112.1(4) . .
N2B C3B C4B 113.5(4) . .
N3B C4B C3B 110.8(4) . .
N3B C5B C6B 112.5(4) . .
N4B C6B C5B 110.8(4) . .
N4B C7B C8B 113.3(4) . .
N1B C8B C7B 111.6(4) . .
N1B C10B C11B 110.3(4) . .
O1B C11B N11B 121.6(5) . .
O1B C11B C10B 120.7(4) . .
N11B C11B C10B 117.8(4) . .
N11B C12B C13B 108.5(5) . .
N11B C12B C14B 111.2(4) . .
C13B C12B C14B 112.3(4) . .
C19B C14B C15B 119.2(6) . .
C19B C14B C12B 120.8(6) . .
C15B C14B C12B 120.0(5) . .
C16B C15B C14B 119.6(7) . .
C15B C16B C17B 119.2(7) . .
C18B C17B C16B 120.9(7) . .
C17B C18B C19B 119.7(7) . .
C14B C19B C18B 121.2(7) . .
N2B C20B C21B 111.5(4) . .
O2B C21B N21B 121.5(5) . .
O2B C21B C20B 119.1(4) . .
N21B C21B C20B 119.3(5) . .
N21B C22B C24B 111.7(5) . .
N21B C22B C23B 108.4(5) . .
C24B C22B C23B 111.6(6) . .
C25B C24B C29B 119.6(7) . .
C25B C24B C22B 120.4(6) . .
C29B C24B C22B 120.0(6) . .
C24B C25B C26B 119.0(7) . .
C27B C26B C25B 121.1(7) . .
C28B C27B C26B 119.7(8) . .
C27B C28B C29B 121.7(7) . .
C28B C29B C24B 118.9(7) . .
N3B C30B C31B 110.8(4) . .
O3B C31B N31B 122.6(4) . .
O3B C31B C30B 119.8(4) . .
N31B C31B C30B 117.4(4) . .
N31B C32B C34B 111.6(4) . .
N31B C32B C33B 107.4(4) . .
C34B C32B C33B 114.0(4) . .
C39B C34B C35B 118.8(6) . .
C39B C34B C32B 120.3(5) . .
C35B C34B C32B 120.9(5) . .
C36B C35B C34B 116.2(8) . .
C37B C36B C35B 125.8(10) . .
C36B C37B C38B 118.2(8) . .
C37B C38B C39B 120.2(8) . .
C34B C39B C38B 120.7(7) . .
N4B C40B C41B 110.1(4) . .
O4B C41B N41B 120.7(4) . .
O4B C41B C40B 119.8(4) . .
N41B C41B C40B 119.4(4) . .
N41B C42B C44B 111.2(4) . .
N41B C42B C43B 108.5(4) . .
C44B C42B C43B 111.7(4) . .
C45B C44B C49B 117.9(5) . .
C45B C44B C42B 121.4(4) . .
C49B C44B C42B 120.6(4) . .
C44B C45B C46B 120.5(5) . .
C45B C46B C47B 120.6(5) . .
C48B C47B C46B 118.9(5) . .
C47B C48B C49B 120.6(5) . .
C48B C49B C44B 121.4(5) . .
O11 S1 O13 114.4(3) . .
O11 S1 O12 115.8(3) . .
O13 S1 O12 114.5(2) . .
O11 S1 C1S 105.6(4) . .
O13 S1 C1S 101.7(3) . .
O12 S1 C1S 102.4(3) . .
F11 C1S F12 107.0(6) . .
F11 C1S F13 108.2(7) . .
F12 C1S F13 109.0(7) . .
F11 C1S S1 110.7(6) . .
F12 C1S S1 111.3(5) . .
F13 C1S S1 110.5(5) . .
O23 S2 O21 116.1(3) . .
O23 S2 O22 115.1(3) . .
O21 S2 O22 114.7(3) . .
O23 S2 C2S 101.4(3) . .
O21 S2 C2S 103.1(2) . .
O22 S2 C2S 103.8(3) . .
F22 C2S F21 107.5(5) . .
F22 C2S F23 106.4(5) . .
F21 C2S F23 107.6(4) . .
F22 C2S S2 112.3(4) . .
F21 C2S S2 111.6(4) . .
F23 C2S S2 111.0(4) . .
O31 S3 O33 116.8(3) . .
O31 S3 O32 114.8(2) . .
O33 S3 O32 113.5(2) . .
O31 S3 C3S 102.9(3) . .
O33 S3 C3S 102.6(3) . .
O32 S3 C3S 103.7(3) . .
F31 C3S F33 107.4(5) . .
F31 C3S F32 106.9(5) . .
F33 C3S F32 106.1(5) . .
F31 C3S S3 113.2(4) . .
F33 C3S S3 111.6(4) . .
F32 C3S S3 111.3(4) . .
O41 S4 O42 114.7(3) . .
O41 S4 O43 114.4(5) . .
O42 S4 O43 116.5(4) . .
O41 S4 C4S 101.1(4) . .
O42 S4 C4S 103.4(4) . .
O43 S4 C4S 104.1(5) . .
S4 O41 S4' 34.5(3) . .
S4' O42 S4 36.1(3) . .
F43 C4S F41 105.9(8) . .
F43 C4S F42 109.9(10) . .
F41 C4S F42 106.6(10) . .
F43 C4S S4 111.4(8) . .
F41 C4S S4 112.5(7) . .
F42 C4S S4 110.4(6) . .
O42 S4' O43' 121.0(14) . .
O42 S4' O41 111.9(5) . .
O43' S4' O41 115.1(14) . .
O42 S4' C4S' 96.5(11) . .
O43' S4' C4S' 107.6(16) . .
O41 S4' C4S' 100.7(11) . .
F41' C4S' F42' 112(3) . .
F41' C4S' F43' 111(3) . .
F42' C4S' F43' 108(3) . .
F41' C4S' S4' 109(3) . .
F42' C4S' S4' 113(2) . .
F43' C4S' S4' 104(2) . .
O53' S5 O52 141.9(10) . .
O53' S5 O51 102.2(10) . .
O52 S5 O51 115.9(4) . .
O53' S5 O53 63.7(10) . .
O52 S5 O53 102.6(7) . .
O51 S5 O53 105.7(8) . .
O53' S5 C5S' 50.2(11) . .
O52 S5 C5S' 98.5(7) . .
O51 S5 C5S' 135.7(8) . .
O53 S5 C5S' 92.2(9) . .
O53' S5 C5S 93.3(11) . .
O52 S5 C5S 92.7(6) . .
O51 S5 C5S 82.9(8) . .
O53 S5 C5S 156.5(8) . .
C5S' S5 C5S 67.7(8) . .
F53 C5S F52 106.7(17) . .
F53 C5S F51 111.0(17) . .
F52 C5S F51 109.2(17) . .
F53 C5S S5 101.7(17) . .
F52 C5S S5 112(2) . .
F51 C5S S5 115.4(16) . .
S5 O53' C5S' 80.4(16) . .
S5 O53' F53' 125.8(17) . .
C5S' O53' F53' 46.8(10) . .
F51' C5S' F53' 99(2) . .
F51' C5S' F52' 92.6(19) . .
F53' C5S' F52' 94.2(19) . .
F51' C5S' O53' 150(2) . .
F53' C5S' O53' 74.6(17) . .
F52' C5S' O53' 116.6(19) . .
F51' C5S' S5 122(2) . .
F53' C5S' S5 122.7(19) . .
F52' C5S' S5 118.9(19) . .
O53' C5S' S5 49.4(12) . .
C5S' F51' F52' 44.5(11) . .
C5S' F52' F52' 159.4(12) . 2_556
C5S' F52' F51' 42.8(10) . .
F52' F52' F51' 117.4(12) 2_556 .
C5S' F53' O53' 58.5(16) . .
O63 S6 O62 114.7(4) . .
O63 S6 O61 115.3(4) . .
O62 S6 O61 115.8(4) . .
O63 S6 C6S 103.6(4) . .
O62 S6 C6S 102.6(3) . .
O61 S6 C6S 102.2(3) . .
S6' O61 S6 21.2(3) . .
O61 S6' O63' 114.6(9) . .
O61 S6' O62' 116.5(10) . .
O63' S6' O62' 110.7(12) . .
O61 S6' C6S 102.1(5) . .
O63' S6' C6S 103.6(9) . .
O62' S6' C6S 107.8(10) . .
F63 C6S F62 111.6(6) . .
F63 C6S F61 105.2(6) . .
F62 C6S F61 102.1(6) . .
F63 C6S F62' 91.8(10) . .
F62 C6S F62' 43.3(9) . .
F61 C6S F62' 145.3(11) . .
F63 C6S S6 113.6(5) . .
F62 C6S S6 112.1(5) . .
F61 C6S S6 111.5(5) . .
F62' C6S S6 87.7(10) . .
F63 C6S S6' 114.9(5) . .
F62 C6S S6' 122.8(5) . .
F61 C6S S6' 96.1(5) . .
F62' C6S S6' 103.8(10) . .
S6 C6S S6' 16.3(2) . .
O1S C7S C8S 114.5(15) . .
O1S C7S C8S' 144.5(16) . .
C8S C7S C8S' 100.8(15) . .
O6W C8S' C7S 116.2(17) . .
O2S C9S C10S 111(2) . .
O3S C11S C12S 119(3) . .
C8S' O6W C8S' 134(3) . 2_656

loop_
_geom_bond_atom_site_label_1
_geom_bond_atom_site_label_2
_geom_bond_distance
_geom_bond_site_symmetry_2
Er1A O3A 2.300(3) .
Er1A O1A 2.305(3) .
Er1A O2A 2.350(3) .
Er1A O4A 2.362(3) .
Er1A O5A 2.374(3) .
Er1A N3A 2.652(4) .
Er1A N4A 2.672(4) .
Er1A N2A 2.670(4) .
Er1A N1A 2.681(4) .
O1A C11A 1.250(5) .
O2A C21A 1.255(5) .
O3A C31A 1.244(5) .
O4A C41A 1.245(5) .
N1A C8A 1.486(6) .
N1A C1A 1.492(6) .
N1A C10A 1.497(6) .
N2A C2A 1.490(5) .
N2A C20A 1.490(6) .
N2A C3A 1.499(6) .
N3A C30A 1.488(5) .
N3A C4A 1.493(5) .
N3A C5A 1.508(6) .
N4A C40A 1.485(6) .
N4A C6A 1.490(5) .
N4A C7A 1.502(6) .
N11A C11A 1.327(6) .
N11A C12A 1.468(6) .
N21A C21A 1.330(5) .
N21A C22A 1.488(6) .
N31A C31A 1.325(5) .
N31A C32A 1.464(6) .
N41A C41A 1.344(6) .
N41A C42A 1.493(6) .
C1A C2A 1.531(6) .
C3A C4A 1.511(6) .
C5A C6A 1.524(6) .
C7A C8A 1.528(6) .
C10A C11A 1.519(6) .
C12A C14A 1.529(7) .
C12A C13A 1.549(8) .
C14A C19A 1.380(8) .
C14A C15A 1.392(8) .
C15A C16A 1.403(11) .
C16A C17A 1.417(13) .
C17A C18A 1.337(14) .
C18A C19A 1.386(9) .
C20A C21A 1.512(6) .
C22A C24A 1.527(7) .
C22A C23A 1.548(7) .
C24A C25A 1.392(7) .
C24A C29A 1.397(7) .
C25A C26A 1.413(7) .
C26A C27A 1.381(9) .
C27A C28A 1.383(9) .
C28A C29A 1.391(8) .
C30A C31A 1.507(6) .
C32A C34A 1.533(6) .
C32A C33A 1.541(6) .
C34A C35A 1.382(8) .
C34A C39A 1.395(7) .
C35A C36A 1.414(8) .
C36A C37A 1.394(11) .
C37A C38A 1.375(12) .
C38A C39A 1.386(9) .
C40A C41A 1.524(6) .
C42A C43A 1.525(7) .
C42A C44A 1.527(6) .
C44A C49A 1.390(7) .
C44A C45A 1.402(7) .
C45A C46A 1.399(8) .
C46A C47A 1.379(8) .
C47A C48A 1.375(8) .
C48A C49A 1.392(7) .
Er1B O4B 2.301(3) .
Er1B O3B 2.315(3) .
Er1B O2B 2.316(3) .
Er1B O1B 2.317(3) .
Er1B O5B 2.380(3) .
Er1B N2B 2.638(4) .
Er1B N3B 2.654(4) .
Er1B N1B 2.661(4) .
Er1B N4B 2.665(4) .
O1B C11B 1.248(6) .
O2B C21B 1.275(6) .
O3B C31B 1.259(6) .
O4B C41B 1.268(5) .
N1B C8B 1.486(6) .
N1B C10B 1.485(6) .
N1B C1B 1.502(6) .
N2B C20B 1.481(6) .
N2B C3B 1.493(6) .
N2B C2B 1.500(6) .
N3B C30B 1.484(6) .
N3B C4B 1.502(6) .
N3B C5B 1.509(6) .
N4B C7B 1.490(6) .
N4B C6B 1.499(6) .
N4B C40B 1.512(7) .
N11B C11B 1.342(6) .
N11B C12B 1.485(7) .
N21B C21B 1.312(7) .
N21B C22B 1.468(7) .
N31B C31B 1.313(6) .
N31B C32B 1.486(6) .
N41B C41B 1.326(6) .
N41B C42B 1.495(6) .
C1B C2B 1.496(7) .
C3B C4B 1.525(7) .
C5B C6B 1.528(7) .
C7B C8B 1.501(7) .
C10B C11B 1.510(7) .
C12B C13B 1.511(8) .
C12B C14B 1.516(8) .
C14B C19B 1.378(9) .
C14B C15B 1.403(9) .
C15B C16B 1.397(9) .
C16B C17B 1.414(12) .
C17B C18B 1.345(12) .
C18B C19B 1.398(9) .
C20B C21B 1.524(7) .
C22B C24B 1.516(9) .
C22B C23B 1.538(8) .
C24B C25B 1.399(9) .
C24B C29B 1.406(9) .
C25B C26B 1.395(10) .
C26B C27B 1.367(11) .
C27B C28B 1.366(12) .
C28B C29B 1.380(12) .
C30B C31B 1.514(6) .
C32B C34B 1.519(7) .
C32B C33B 1.536(7) .
C34B C39B 1.382(8) .
C34B C35B 1.399(8) .
C35B C36B 1.407(11) .
C36B C37B 1.305(16) .
C37B C38B 1.359(14) .
C38B C39B 1.405(10) .
C40B C41B 1.507(7) .
C42B C44B 1.514(7) .
C42B C43B 1.522(7) .
C44B C45B 1.399(7) .
C44B C49B 1.401(7) .
C45B C46B 1.397(7) .
C46B C47B 1.402(8) .
C47B C48B 1.378(8) .
C48B C49B 1.389(7) .
S1 O11 1.428(4) .
S1 O13 1.440(4) .
S1 O12 1.447(4) .
S1 C1S 1.823(7) .
C1S F11 1.305(9) .
C1S F12 1.329(7) .
C1S F13 1.340(10) .
S2 O23 1.434(5) .
S2 O21 1.440(4) .
S2 O22 1.445(5) .
S2 C2S 1.812(6) .
C2S F22 1.340(7) .
C2S F21 1.341(6) .
C2S F23 1.346(6) .
S3 O31 1.438(4) .
S3 O33 1.442(4) .
S3 O32 1.454(4) .
S3 C3S 1.828(6) .
C3S F31 1.322(7) .
C3S F33 1.338(7) .
C3S F32 1.346(6) .
S4 O41 1.419(4) .
S4 O42 1.465(5) .
S4 O43 1.468(10) .
S4 C4S 1.823(9) .
O41 S4' 1.544(8) .
O42 S4' 1.386(7) .
C4S F43 1.314(12) .
C4S F41 1.315(11) .
C4S F42 1.322(13) .
S4' O43' 1.53(4) .
S4' C4S' 1.84(3) .
C4S' F41' 1.27(5) .
C4S' F42' 1.31(4) .
C4S' F43' 1.37(4) .
S5 O53' 1.41(2) .
S5 O52 1.424(6) .
S5 O51 1.504(9) .
S5 O53 1.554(16) .
S5 C5S' 1.84(3) .
S5 C5S 1.97(2) .
C5S F53 1.229(17) .
C5S F52 1.254(17) .
C5S F51 1.274(17) .
O53' C5S' 1.43(3) .
O53' F53' 1.62(3) .
C5S' F51' 1.194(18) .
C5S' F53' 1.224(18) .
C5S' F52' 1.233(18) .
F51' F52' 1.76(2) .
F52' F52' 1.79(3) 2_556
S6 O63 1.412(7) .
S6 O62 1.443(6) .
S6 O61 1.451(4) .
S6 C6S 1.836(7) .
O61 S6' 1.406(8) .
S6' O63' 1.44(2) .
S6' O62' 1.43(2) .
S6' C6S 1.875(9) .
F62' C6S 1.48(2) .
C6S F63 1.307(7) .
C6S F62 1.315(7) .
C6S F61 1.349(9) .
O1S C7S 1.388(19) .
C7S C8S 1.50(2) .
C7S C8S' 1.78(3) .
C8S' O6W 1.56(3) .
O2S C9S 1.37(3) .
C9S C10S 1.524(18) .
O3S C11S 1.17(3) .
C11S C12S 1.54(3) .
O6W C8S' 1.56(3) 2_656

loop_
_geom_hbond_atom_site_label_D
_geom_hbond_atom_site_label_H
_geom_hbond_atom_site_label_A
_geom_hbond_distance_DH
_geom_hbond_distance_HA
_geom_hbond_distance_DA
_geom_hbond_angle_DHA
_geom_hbond_site_symmetry_A
N11A H11A O23 0.88 2.01 2.874(6) 168.2 2_646
N21A H21A O61 0.88 2.08 2.939(6) 165.5 1_545
N31A H31A O12 0.88 2.04 2.845(5) 151.5 4
N41A H41A O31 0.87 2.07 2.925(5) 168.0 3_554
O5A H01A O41 0.84 2.07 2.906(5) 174.1 .
O5A H02A O1S 0.84 1.96 2.794(6) 176.5 .
N11B H11B O21 0.88 2.11 2.974(6) 170.4 .
N21B H21B O32 0.87 2.02 2.884(6) 169.6 .
N31B H31B O13 0.88 2.01 2.866(5) 165.4 .
N41B H41B O62 0.88 2.15 2.912(7) 145.3 .
O5B H01B O52 0.84 2.07 2.903(7) 169.9 .
O5B H02B O2S 0.84 1.87 2.697(9) 168.3 .
O1S H01S O1W 0.85 1.86 2.691(11) 165.9 .
O1W H1W1 O22 0.84 2.02 2.859(11) 179.7 2_656
O1W H2W1 O43 0.84 2.08 2.855(13) 152.9 .
O2S H02S O2W 0.91 2.14 2.816(15) 129.9 .
